data_7027213
loop_
_publ_author_name
'Dervisi, Athanasia'
'Edwards, Peter G.'
'Newman, Paul D.'
'Tooze, Robert P.'
'Coles, Simon J.'
'Hursthouse, Michael B.'

_publ_section_title
;
 Comments on the catalytic alkoxycarbonylation of alkynes
;
_journal_issue 7
_journal_name_full 'Journal of the Chemical Society, Dalton Transactions'
_journal_page_first 1113
_journal_paper_doi 10.1039/a809624d
_journal_year 1999
_chemical_formula_sum 'C36 H30 Cl N2 O2 P2 Pd'
_chemical_formula_weight 726.41
_chemical_name_systematic
; 
 ? 
;
_space_group_IT_number 15
_symmetry_cell_setting monoclinic
_symmetry_space_group_name_Hall '-C 2yc'
_symmetry_space_group_name_H-M 'C 1 2/c 1'
_atom_sites_solution_hydrogens geom
_atom_sites_solution_primary direct
_atom_sites_solution_secondary difmap
_audit_creation_method SHELXL
_cell_angle_alpha 90.00
_cell_angle_beta 110.630(10)
_cell_angle_gamma 90.00
_cell_formula_units_Z 8
_cell_length_a 18.084(9)
_cell_length_b 15.609(8)
_cell_length_c 24.354(2)
_cell_measurement_temperature 150(2)
_cell_volume 6434(5)
_computing_structure_refinement 'SHELXL-97 (Sheldrick, 1997)'
_computing_structure_solution 'SHELXS-97 (Sheldrick, 1990)'
_diffrn_ambient_temperature 150(2)
_diffrn_measured_fraction_theta_full 0.815
_diffrn_measured_fraction_theta_max 0.815
_diffrn_radiation_monochromator graphite
_diffrn_radiation_source 'fine-focus sealed tube'
_diffrn_radiation_type MoK\a
_diffrn_radiation_wavelength 0.71069
_diffrn_reflns_av_R_equivalents 0.0547
_diffrn_reflns_av_sigmaI/netI 0.1041
_diffrn_reflns_limit_h_max 20
_diffrn_reflns_limit_h_min -21
_diffrn_reflns_limit_k_max 17
_diffrn_reflns_limit_k_min -18
_diffrn_reflns_limit_l_max 19
_diffrn_reflns_limit_l_min -27
_diffrn_reflns_number 12339
_diffrn_reflns_theta_full 25.06
_diffrn_reflns_theta_max 25.06
_diffrn_reflns_theta_min 2.17
_exptl_absorpt_coefficient_mu 0.795
_exptl_crystal_density_diffrn 1.502
_exptl_crystal_density_method 'not measured'
_exptl_crystal_F_000 2960
_refine_diff_density_max 0.939
_refine_diff_density_min -0.451
_refine_diff_density_rms 0.096
_refine_ls_extinction_method none
_refine_ls_goodness_of_fit_ref 0.862
_refine_ls_hydrogen_treatment mixed
_refine_ls_matrix_type full
_refine_ls_number_parameters 398
_refine_ls_number_reflns 4659
_refine_ls_number_restraints 6
_refine_ls_restrained_S_all 0.862
_refine_ls_R_factor_all 0.0634
_refine_ls_R_factor_gt 0.0400
_refine_ls_shift/su_max 0.000
_refine_ls_shift/su_mean 0.000
_refine_ls_structure_factor_coef Fsqd
_refine_ls_weighting_details 'calc w=1/[\s^2^(Fo^2^)+(0.0450P)^2^+0.0000P] where P=(Fo^2^+2Fc^2^)/3'
_refine_ls_weighting_scheme calc
_refine_ls_wR_factor_gt 0.0910
_refine_ls_wR_factor_ref 0.0947
_reflns_number_gt 3200
_reflns_number_total 4659
_reflns_threshold_expression >2sigma(I)
_cod_data_source_file 809624dsup1.cif
_cod_data_source_block struct5
_cod_depositor_comments
;
The following automatic conversions were performed:

'_symmetry_cell_setting' value 'Monoclinic' changed to 'monoclinic'
according to /home/saulius/struct/CIF-dictionaries/cif_core.dic
dictionary named 'cif_core.dic' version 2.4.2 from 2011-04-26.

Automatic conversion script
Id: cif_fix_values 1891 2012-01-12 08:04:46Z andrius 
;
_cod_original_sg_symbol_H-M C2/c
_cod_database_code 7027213

loop_
_symmetry_equiv_pos_as_xyz
'x, y, z'
'-x, y, -z+1/2'
'x+1/2, y+1/2, z'
'-x+1/2, y+1/2, -z+1/2'
'-x, -y, -z'
'x, -y, z-1/2'
'-x+1/2, -y+1/2, -z'
'x+1/2, -y+1/2, z-1/2'

loop_
_atom_site_label
_atom_site_type_symbol
_atom_site_fract_x
_atom_site_fract_y
_atom_site_fract_z
_atom_site_U_iso_or_equiv
_atom_site_adp_type
_atom_site_occupancy
_atom_site_symmetry_multiplicity
_atom_site_calc_flag
_atom_site_refinement_flags
Pd1 Pd 0.026576(19) 0.74397(2) 0.008627(13) 0.02387(12) Uani 1 1 d .
Cl1 Cl -0.07480(7) 0.85124(8) -0.02506(5) 0.0352(3) Uani 1 1 d .
P1 P 0.04333(7) 0.74685(8) -0.08176(5) 0.0260(3) Uani 1 1 d .
P2 P 0.02261(6) 0.74316(8) 0.10316(4) 0.0214(3) Uani 1 1 d .
N1 N 0.0998(4) 0.8600(3) -0.1416(2) 0.0730(17) Uani 1 1 d .
N2 N -0.1361(3) 0.6987(3) 0.05703(18) 0.0537(13) Uani 1 1 d .
O1 O 0.1757(2) 0.6589(2) 0.05238(13) 0.0377(8) Uani 1 1 d .
O2 O 0.0695(2) 0.5759(2) 0.02105(13) 0.0388(9) Uani 1 1 d .
C1 C 0.0824(3) 0.8514(3) -0.09295(19) 0.0318(12) Uani 1 1 d .
C2 C 0.1328(5) 0.9355(5) -0.1472(3) 0.096(3) Uani 1 1 d .
H2 H 0.1459 0.9430 -0.1806 0.116 Uiso 1 1 calc R
C3 C 0.1486(4) 1.0012(4) -0.1087(3) 0.0548(17) Uani 1 1 d .
H3 H 0.1706 1.0521 -0.1156 0.066 Uiso 1 1 calc R
C4 C 0.1310(3) 0.9898(4) -0.0597(2) 0.0438(14) Uani 1 1 d U
H4 H 0.1417 1.0326 -0.0314 0.053 Uiso 1 1 calc R
C5 C 0.0971(3) 0.9141(3) -0.0524(2) 0.0379(13) Uani 1 1 d .
H5 H 0.0840 0.9059 -0.0191 0.045 Uiso 1 1 calc R
C6 C 0.1137(3) 0.6729(3) -0.09443(17) 0.0261(11) Uani 1 1 d .
C7 C 0.0904(3) 0.5919(3) -0.11552(19) 0.0377(13) Uani 1 1 d .
H7 H 0.0377 0.5760 -0.1257 0.045 Uiso 1 1 calc R
C8 C 0.1451(3) 0.5335(3) -0.1217(2) 0.0422(14) Uani 1 1 d .
H8 H 0.1292 0.4785 -0.1355 0.051 Uiso 1 1 calc R
C9 C 0.2223(3) 0.5573(3) -0.1075(2) 0.0404(13) Uani 1 1 d .
H9 H 0.2589 0.5188 -0.1122 0.048 Uiso 1 1 calc R
C10 C 0.2459(3) 0.6385(3) -0.0862(2) 0.0382(12) Uani 1 1 d .
H10 H 0.2986 0.6542 -0.0763 0.046 Uiso 1 1 calc R
C11 C 0.1923(3) 0.6965(3) -0.07942(19) 0.0317(11) Uani 1 1 d .
H11 H 0.2087 0.7511 -0.0649 0.038 Uiso 1 1 calc R
C12 C -0.0469(3) 0.7257(3) -0.14261(18) 0.0324(12) Uani 1 1 d .
C13 C -0.1093(3) 0.6868(3) -0.1327(2) 0.0387(13) Uani 1 1 d .
H13 H -0.1062 0.6767 -0.0943 0.046 Uiso 1 1 calc R
C14 C -0.1764(3) 0.6624(3) -0.1785(2) 0.0420(13) Uani 1 1 d .
H14 H -0.2178 0.6360 -0.1708 0.050 Uiso 1 1 calc R
C15 C -0.1819(3) 0.6770(4) -0.2347(2) 0.0501(15) Uani 1 1 d .
H15 H -0.2264 0.6594 -0.2656 0.060 Uiso 1 1 calc R
C16 C -0.1218(4) 0.7175(5) -0.2454(2) 0.071(2) Uani 1 1 d .
H16 H -0.1266 0.7296 -0.2839 0.086 Uiso 1 1 calc R
C17 C -0.0535(3) 0.7410(4) -0.19972(19) 0.0580(18) Uani 1 1 d .
H17 H -0.0122 0.7670 -0.2078 0.070 Uiso 1 1 calc R
C18 C -0.0744(3) 0.7265(3) 0.10720(17) 0.0231(10) Uani 1 1 d .
C19 C -0.0863(3) 0.7367(3) 0.15922(18) 0.0319(12) Uani 1 1 d .
H19 H -0.0448 0.7542 0.1925 0.038 Uiso 1 1 calc R
C20 C -0.1589(3) 0.7214(4) 0.1625(2) 0.0463(14) Uani 1 1 d .
H20 H -0.1663 0.7296 0.1980 0.056 Uiso 1 1 calc R
C21 C -0.2210(3) 0.6942(3) 0.1149(2) 0.0378(13) Uani 1 1 d .
H21 H -0.2698 0.6833 0.1182 0.045 Uiso 1 1 calc R
C22 C -0.2107(3) 0.6831(3) 0.0614(2) 0.0340(12) Uani 1 1 d .
H22 H -0.2528 0.6654 0.0287 0.041 Uiso 1 1 calc R
C23 C 0.0847(3) 0.6665(3) 0.15620(17) 0.0256(11) Uani 1 1 d .
C24 C 0.0539(3) 0.5968(3) 0.1749(2) 0.0386(13) Uani 1 1 d .
H24 H -0.0005 0.5883 0.1608 0.046 Uiso 1 1 calc R
C25 C 0.1024(3) 0.5390(3) 0.2145(2) 0.0518(16) Uani 1 1 d .
H25 H 0.0811 0.4910 0.2261 0.062 Uiso 1 1 calc R
C26 C 0.1824(3) 0.5536(4) 0.2362(2) 0.0499(15) Uani 1 1 d .
H26 H 0.2153 0.5159 0.2636 0.060 Uiso 1 1 calc R
C27 C 0.2140(3) 0.6225(3) 0.2182(2) 0.0434(14) Uani 1 1 d .
H27 H 0.2683 0.6317 0.2331 0.052 Uiso 1 1 calc R
C28 C 0.1652(3) 0.6784(3) 0.1777(2) 0.0381(13) Uani 1 1 d .
H28 H 0.1869 0.7249 0.1649 0.046 Uiso 1 1 calc R
C29 C 0.0554(3) 0.8455(3) 0.14129(18) 0.0266(11) Uani 1 1 d .
C30 C 0.0714(3) 0.8475(3) 0.19937(17) 0.0392(14) Uani 1 1 d .
H30 H 0.0684 0.7982 0.2200 0.047 Uiso 1 1 calc R
C31 C 0.0917(4) 0.9227(4) 0.2266(2) 0.070(2) Uani 1 1 d .
H31 H 0.1022 0.9249 0.2668 0.084 Uiso 1 1 calc R
C32 C 0.0980(3) 0.9961(3) 0.1988(2) 0.0515(16) Uani 1 1 d .
H32 H 0.1127 1.0470 0.2197 0.062 Uiso 1 1 calc R
C33 C 0.0825(3) 0.9943(3) 0.1402(2) 0.0391(14) Uani 1 1 d .
H33 H 0.0866 1.0437 0.1202 0.047 Uiso 1 1 calc R
C34 C 0.0606(3) 0.9177(3) 0.11100(19) 0.0314(12) Uani 1 1 d .
H34 H 0.0494 0.9151 0.0707 0.038 Uiso 1 1 calc R
C35 C 0.1060(3) 0.6518(3) 0.03199(17) 0.0249(10) Uani 1 1 d .
C36 C 0.1215(4) 0.5015(3) 0.0355(2) 0.0595(17) Uani 1 1 d .
H36A H 0.0910 0.4505 0.0216 0.089 Uiso 1 1 calc R
H36B H 0.1475 0.4981 0.0773 0.089 Uiso 1 1 calc R
H36C H 0.1604 0.5069 0.0172 0.089 Uiso 1 1 calc R

loop_
_atom_site_aniso_label
_atom_site_aniso_U_11
_atom_site_aniso_U_22
_atom_site_aniso_U_33
_atom_site_aniso_U_23
_atom_site_aniso_U_13
_atom_site_aniso_U_12
Pd1 0.0219(2) 0.0306(2) 0.0212(2) 0.00575(16) 0.01023(13) 0.00354(18)
Cl1 0.0327(7) 0.0424(8) 0.0335(7) 0.0100(5) 0.0152(5) 0.0106(6)
P1 0.0283(7) 0.0300(7) 0.0243(6) 0.0073(5) 0.0150(5) 0.0083(6)
P2 0.0187(6) 0.0260(7) 0.0190(6) 0.0033(5) 0.0059(4) -0.0006(5)
N1 0.141(5) 0.040(3) 0.069(3) 0.005(3) 0.076(4) -0.004(3)
N2 0.047(3) 0.051(3) 0.057(3) 0.008(2) 0.012(2) 0.001(2)
O1 0.028(2) 0.037(2) 0.045(2) 0.0032(15) 0.0095(16) 0.0020(16)
O2 0.040(2) 0.024(2) 0.047(2) 0.0049(15) 0.0086(16) -0.0023(16)
C1 0.037(3) 0.037(3) 0.029(3) 0.010(2) 0.022(2) 0.011(2)
C2 0.202(9) 0.053(5) 0.085(5) 0.015(4) 0.112(6) -0.002(5)
C3 0.083(5) 0.029(3) 0.072(4) 0.014(3) 0.051(4) 0.006(3)
C4 0.043(4) 0.046(4) 0.050(4) -0.005(3) 0.026(3) 0.001(3)
C5 0.038(3) 0.052(4) 0.031(3) 0.001(2) 0.022(2) -0.007(3)
C6 0.032(3) 0.027(3) 0.025(3) 0.0049(19) 0.016(2) 0.009(2)
C7 0.027(3) 0.043(3) 0.045(3) -0.004(2) 0.015(2) -0.004(2)
C8 0.036(3) 0.033(3) 0.060(4) -0.015(2) 0.020(3) 0.003(2)
C9 0.034(3) 0.036(3) 0.054(3) -0.001(2) 0.018(3) 0.011(2)
C10 0.024(3) 0.046(3) 0.046(3) 0.001(2) 0.014(2) -0.001(2)
C11 0.029(3) 0.027(3) 0.042(3) 0.000(2) 0.017(2) 0.004(2)
C12 0.032(3) 0.048(3) 0.022(3) 0.012(2) 0.015(2) 0.016(2)
C13 0.058(4) 0.039(3) 0.025(3) 0.001(2) 0.022(3) 0.004(3)
C14 0.050(4) 0.040(3) 0.040(3) -0.002(2) 0.020(3) -0.002(3)
C15 0.039(4) 0.062(4) 0.038(3) 0.006(3) 0.000(3) 0.017(3)
C16 0.049(4) 0.134(7) 0.031(3) 0.024(3) 0.012(3) 0.013(4)
C17 0.032(3) 0.118(6) 0.028(3) 0.018(3) 0.015(2) 0.008(3)
C18 0.024(3) 0.023(3) 0.020(2) 0.0038(17) 0.0064(19) 0.0009(19)
C19 0.024(3) 0.047(3) 0.026(3) -0.003(2) 0.011(2) -0.006(2)
C20 0.046(4) 0.065(4) 0.038(3) 0.000(3) 0.027(3) 0.000(3)
C21 0.025(3) 0.043(3) 0.051(3) 0.007(2) 0.022(3) 0.002(2)
C22 0.020(3) 0.036(3) 0.043(3) 0.003(2) 0.007(2) -0.006(2)
C23 0.029(3) 0.026(3) 0.024(3) 0.0041(19) 0.012(2) 0.000(2)
C24 0.027(3) 0.036(3) 0.050(3) 0.009(2) 0.009(2) -0.002(2)
C25 0.046(4) 0.039(4) 0.065(4) 0.028(3) 0.013(3) 0.006(3)
C26 0.049(4) 0.051(4) 0.042(3) 0.017(3) 0.007(3) 0.021(3)
C27 0.029(3) 0.049(4) 0.047(3) 0.015(3) 0.006(2) 0.010(3)
C28 0.030(3) 0.044(3) 0.039(3) 0.014(2) 0.010(2) 0.001(2)
C29 0.025(3) 0.025(3) 0.030(3) 0.004(2) 0.009(2) -0.001(2)
C30 0.067(4) 0.021(3) 0.015(3) 0.0061(19) -0.003(2) -0.021(2)
C31 0.106(6) 0.050(4) 0.030(3) -0.001(3) -0.006(3) -0.021(4)
C32 0.062(4) 0.031(3) 0.047(4) -0.006(2) 0.001(3) -0.019(3)
C33 0.037(3) 0.027(3) 0.050(4) 0.012(2) 0.011(3) -0.003(2)
C34 0.028(3) 0.038(3) 0.029(3) 0.005(2) 0.010(2) 0.000(2)
C35 0.026(3) 0.030(3) 0.021(2) 0.0052(19) 0.012(2) -0.001(2)
C36 0.064(4) 0.028(3) 0.081(4) 0.003(3) 0.019(3) 0.009(3)

loop_
_atom_type_symbol
_atom_type_description
_atom_type_scat_dispersion_real
_atom_type_scat_dispersion_imag
_atom_type_scat_source
C C 0.0033 0.0016 'International Tables Vol C Tables 4.2.6.8 and 6.1.1.4'
H H 0.0000 0.0000 'International Tables Vol C Tables 4.2.6.8 and 6.1.1.4'
O O 0.0106 0.0060 'International Tables Vol C Tables 4.2.6.8 and 6.1.1.4'
N N 0.0061 0.0033 'International Tables Vol C Tables 4.2.6.8 and 6.1.1.4'
P P 0.1023 0.0942 'International Tables Vol C Tables 4.2.6.8 and 6.1.1.4'
Cl Cl 0.1484 0.1585 'International Tables Vol C Tables 4.2.6.8 and 6.1.1.4'
Pd Pd -0.9988 1.0072 'International Tables Vol C Tables 4.2.6.8 and 6.1.1.4'

loop_
_geom_angle_atom_site_label_1
_geom_angle_atom_site_label_2
_geom_angle_atom_site_label_3
_geom_angle
C35 Pd1 P1 87.85(12)
C35 Pd1 P2 89.07(12)
P1 Pd1 P2 174.59(4)
C35 Pd1 Cl1 176.49(13)
P1 Pd1 Cl1 90.09(4)
P2 Pd1 Cl1 93.20(4)
C12 P1 C6 103.2(2)
C12 P1 C1 108.9(2)
C6 P1 C1 102.1(2)
C12 P1 Pd1 113.08(16)
C6 P1 Pd1 118.65(14)
C1 P1 Pd1 110.05(16)
C18 P2 C23 103.5(2)
C18 P2 C29 104.1(2)
C23 P2 C29 101.7(2)
C18 P2 Pd1 115.00(14)
C23 P2 Pd1 118.50(15)
C29 P2 Pd1 112.21(15)
C1 N1 C2 115.4(5)
C18 N2 C22 118.4(4)
C35 O2 C36 115.2(4)
N1 C1 C5 122.0(5)
N1 C1 P1 116.4(4)
C5 C1 P1 121.5(4)
N1 C2 C3 125.8(6)
C2 C3 C4 117.1(6)
C3 C4 C5 118.9(5)
C1 C5 C4 120.7(5)
C7 C6 C11 119.6(4)
C7 C6 P1 120.4(4)
C11 C6 P1 119.9(4)
C6 C7 C8 120.5(5)
C9 C8 C7 119.7(5)
C8 C9 C10 119.9(5)
C9 C10 C11 120.8(5)
C10 C11 C6 119.5(5)
C17 C12 C13 118.1(5)
C17 C12 P1 122.0(4)
C13 C12 P1 119.7(3)
C12 C13 C14 121.4(5)
C15 C14 C13 120.0(5)
C14 C15 C16 119.6(5)
C15 C16 C17 120.9(5)
C12 C17 C16 120.0(5)
C19 C18 N2 120.5(4)
C19 C18 P2 120.4(3)
N2 C18 P2 119.0(3)
C20 C19 C18 120.2(4)
C19 C20 C21 121.6(5)
C20 C21 C22 119.5(5)
C21 C22 N2 119.8(4)
C24 C23 C28 118.7(4)
C24 C23 P2 122.3(4)
C28 C23 P2 119.0(3)
C23 C24 C25 121.1(5)
C26 C25 C24 119.0(5)
C27 C26 C25 120.8(5)
C26 C27 C28 119.6(5)
C23 C28 C27 120.8(5)
C30 C29 C34 121.3(4)
C30 C29 P2 117.7(3)
C34 C29 P2 121.0(3)
C31 C30 C29 117.6(4)
C30 C31 C32 123.5(5)
C33 C32 C31 119.1(5)
C32 C33 C34 118.6(4)
C29 C34 C33 119.9(4)
O1 C35 O2 122.9(4)
O1 C35 Pd1 127.8(4)
O2 C35 Pd1 109.3(3)

loop_
_geom_bond_atom_site_label_1
_geom_bond_atom_site_label_2
_geom_bond_distance
Pd1 C35 1.970(5)
Pd1 P1 2.3257(11)
Pd1 P2 2.3285(11)
Pd1 Cl1 2.4035(15)
P1 C12 1.806(5)
P1 C6 1.824(5)
P1 C1 1.837(5)
P2 C18 1.811(5)
P2 C23 1.828(4)
P2 C29 1.837(5)
N1 C1 1.335(6)
N1 C2 1.350(8)
N2 C18 1.401(6)
N2 C22 1.412(6)
O1 C35 1.185(5)
O2 C35 1.338(5)
O2 C36 1.458(6)
C1 C5 1.349(6)
C2 C3 1.350(8)
C3 C4 1.350(7)
C4 C5 1.372(7)
C6 C7 1.373(6)
C6 C11 1.387(6)
C7 C8 1.392(7)
C8 C9 1.366(7)
C9 C10 1.379(7)
C10 C11 1.379(6)
C12 C17 1.374(6)
C12 C13 1.376(7)
C13 C14 1.382(7)
C14 C15 1.356(7)
C15 C16 1.359(8)
C16 C17 1.390(8)
C18 C19 1.367(6)
C19 C20 1.364(7)
C20 C21 1.367(7)
C21 C22 1.390(6)
C23 C24 1.371(6)
C23 C28 1.375(6)
C24 C25 1.384(6)
C25 C26 1.373(7)
C26 C27 1.362(7)
C27 C28 1.379(6)
C29 C30 1.341(6)
C29 C34 1.369(6)
C30 C31 1.335(7)
C31 C32 1.356(7)
C32 C33 1.353(7)
C33 C34 1.376(7)

loop_
_geom_torsion_atom_site_label_1
_geom_torsion_atom_site_label_2
_geom_torsion_atom_site_label_3
_geom_torsion_atom_site_label_4
_geom_torsion
C35 Pd1 P1 C12 121.1(2)
P2 Pd1 P1 C12 176.5(5)
Cl1 Pd1 P1 C12 -56.10(18)
C35 Pd1 P1 C6 0.0(2)
P2 Pd1 P1 C6 55.5(5)
Cl1 Pd1 P1 C6 -177.11(18)
C35 Pd1 P1 C1 -116.9(2)
P2 Pd1 P1 C1 -61.5(5)
Cl1 Pd1 P1 C1 65.94(17)
C35 Pd1 P2 C18 -124.1(2)
P1 Pd1 P2 C18 -179(32)
Cl1 Pd1 P2 C18 53.21(16)
C35 Pd1 P2 C23 -1.0(2)
P1 Pd1 P2 C23 -56.4(5)
Cl1 Pd1 P2 C23 176.27(17)
C35 Pd1 P2 C29 117.1(2)
P1 Pd1 P2 C29 61.8(5)
Cl1 Pd1 P2 C29 -65.57(16)
C2 N1 C1 C5 0.0(9)
C2 N1 C1 P1 -176.2(5)
C12 P1 C1 N1 -59.8(5)
C6 P1 C1 N1 48.9(5)
Pd1 P1 C1 N1 175.8(4)
C12 P1 C1 C5 124.1(4)
C6 P1 C1 C5 -127.3(4)
Pd1 P1 C1 C5 -0.4(5)
C1 N1 C2 C3 -0.5(12)
N1 C2 C3 C4 1.2(12)
C2 C3 C4 C5 -1.4(9)
N1 C1 C5 C4 -0.2(8)
P1 C1 C5 C4 175.8(4)
C3 C4 C5 C1 0.9(8)
C12 P1 C6 C7 -38.3(4)
C1 P1 C6 C7 -151.3(4)
Pd1 P1 C6 C7 87.6(4)
C12 P1 C6 C11 145.6(4)
C1 P1 C6 C11 32.6(4)
Pd1 P1 C6 C11 -88.5(4)
C11 C6 C7 C8 0.2(7)
P1 C6 C7 C8 -175.9(4)
C6 C7 C8 C9 -1.0(8)
C7 C8 C9 C10 1.1(8)
C8 C9 C10 C11 -0.5(8)
C9 C10 C11 C6 -0.2(7)
C7 C6 C11 C10 0.4(7)
P1 C6 C11 C10 176.5(3)
C6 P1 C12 C17 -63.7(5)
C1 P1 C12 C17 44.2(5)
Pd1 P1 C12 C17 166.9(4)
C6 P1 C12 C13 110.9(4)
C1 P1 C12 C13 -141.2(4)
Pd1 P1 C12 C13 -18.5(5)
C17 C12 C13 C14 0.9(8)
P1 C12 C13 C14 -173.9(4)
C12 C13 C14 C15 -0.2(8)
C13 C14 C15 C16 -1.6(8)
C14 C15 C16 C17 2.7(10)
C13 C12 C17 C16 0.2(8)
P1 C12 C17 C16 174.9(5)
C15 C16 C17 C12 -2.1(10)
C22 N2 C18 C19 1.0(7)
C22 N2 C18 P2 177.8(4)
C23 P2 C18 C19 58.5(4)
C29 P2 C18 C19 -47.5(4)
Pd1 P2 C18 C19 -170.7(3)
C23 P2 C18 N2 -118.3(4)
C29 P2 C18 N2 135.7(4)
Pd1 P2 C18 N2 12.5(4)
N2 C18 C19 C20 -1.1(7)
P2 C18 C19 C20 -177.9(4)
C18 C19 C20 C21 1.1(8)
C19 C20 C21 C22 -1.0(8)
C20 C21 C22 N2 0.9(7)
C18 N2 C22 C21 -0.9(7)
C18 P2 C23 C24 20.1(4)
C29 P2 C23 C24 128.0(4)
Pd1 P2 C23 C24 -108.5(4)
C18 P2 C23 C28 -160.5(4)
C29 P2 C23 C28 -52.6(4)
Pd1 P2 C23 C28 70.9(4)
C28 C23 C24 C25 -0.4(7)
P2 C23 C24 C25 179.0(4)
C23 C24 C25 C26 1.8(8)
C24 C25 C26 C27 -1.7(9)
C25 C26 C27 C28 0.2(9)
C24 C23 C28 C27 -1.1(7)
P2 C23 C28 C27 179.4(4)
C26 C27 C28 C23 1.3(8)
C18 P2 C29 C30 68.5(4)
C23 P2 C29 C30 -38.8(4)
Pd1 P2 C29 C30 -166.5(3)
C18 P2 C29 C34 -109.3(4)
C23 P2 C29 C34 143.4(4)
Pd1 P2 C29 C34 15.7(4)
C34 C29 C30 C31 0.8(8)
P2 C29 C30 C31 -177.0(5)
C29 C30 C31 C32 -0.9(10)
C30 C31 C32 C33 0.4(11)
C31 C32 C33 C34 0.3(9)
C30 C29 C34 C33 -0.1(7)
P2 C29 C34 C33 177.6(4)
C32 C33 C34 C29 -0.4(7)
C36 O2 C35 O1 -0.5(6)
C36 O2 C35 Pd1 179.1(3)
P1 Pd1 C35 O1 85.9(4)
P2 Pd1 C35 O1 -89.6(4)
Cl1 Pd1 C35 O1 140.1(19)
P1 Pd1 C35 O2 -93.7(3)
P2 Pd1 C35 O2 90.8(3)
Cl1 Pd1 C35 O2 -39(2)
